data_1527599
loop_
_publ_author_name
'Johnson, V.'
'Jeitschko, W.'

_publ_section_title
;
 Ferromagnetic anti-Pb F Cl-type Zn Mn Sb
;
_journal_name_full 'Journal of Solid State Chemistry'
_journal_page_first 71
_journal_page_last 75
_journal_volume 22
_journal_year 1977
_chemical_formula_sum 'Mn0.89 Sb Zn0.94'
_chemical_name_systematic 'Sb Mn0.89 Zn0.94'
_space_group_IT_number 129
_symmetry_space_group_name_Hall '-P 4a 2a'
_symmetry_space_group_name_H-M 'P 4/n m m :2'
_cell_angle_alpha 90
_cell_angle_beta 90
_cell_angle_gamma 90
_cell_formula_units_Z 2
_cell_length_a 4.1726
_cell_length_b 4.1726
_cell_length_c 6.2332
_cell_volume 108.524
_citation_journal_id_ASTM JSSCBI
_cod_data_source_file Johnson_JSSCBI_1977_1155.cif
_cod_data_source_block Mn0.89Sb1Zn0.94
_cod_original_cell_volume 108.5237
_cod_original_formula_sum 'Mn0.89 Sb1 Zn0.94'
_cod_database_code 1527599

loop_
_symmetry_equiv_pos_as_xyz
x,y,z
-y+1/2,x,z
-x+1/2,-y+1/2,z
y,-x+1/2,z
x+1/2,-y,-z
y+1/2,x+1/2,-z
-x,y+1/2,-z
-y,-x,-z
-x,-y,-z
y-1/2,-x,-z
x-1/2,y-1/2,-z
-y,x-1/2,-z
-x-1/2,y,z
-y-1/2,-x-1/2,z
x,-y-1/2,z
y,x,z

loop_
_atom_site_label
_atom_site_type_symbol
_atom_site_fract_x
_atom_site_fract_y
_atom_site_fract_z
_atom_site_occupancy
_atom_site_U_iso_or_equiv
Mn1 Mn 0.25 0.75 0 0.889 0.0
Sb1 Sb 0.25 0.25 0.716 1 0.0
Zn1 Zn 0.25 0.25 0.2808 0.942 0.0
